data_4070622
loop_
_publ_author_name
'Crossley, Ian R.'
'Foreman, Mark R. St.-J.'
'Hill, Anthony F.'
'Owen, Gareth R.'
'White, Andrew J. P.'
'Williams, David J.'
'Willis, Anthony C.'

_publ_section_title
;
 Synthesis of the Ruthenaboratranes [Ru(CS)(PPh3){B(mt)3}](Ru\\rightarrow
 B)8and [Ru(CO)(CNR){B(mt)3}](Ru\\rightarrow B)8(mt = methimazolyl, R
 =tBu, C6H3Me2-2,6, C6H2Me3-2,4,6)
;
_journal_issue 3
_journal_name_full Organometallics
_journal_page_first 381
_journal_paper_doi 10.1021/om7008777
_journal_volume 27
_journal_year 2008
_chemical_formula_moiety 'C31 H30 B N6 P Ru S4, 2(C H Cl3)'
_chemical_formula_sum 'C33 H32 B Cl6 N6 P Ru S4'
_chemical_formula_weight 996.44
_chemical_name_systematic
; 
 ? 
;
_space_group_IT_number 2
_symmetry_cell_setting triclinic
_symmetry_space_group_name_Hall '-P 1'
_symmetry_space_group_name_H-M 'P -1'
_atom_sites_solution_hydrogens geom
_atom_sites_solution_primary direct
_atom_sites_solution_secondary difmap
_audit_creation_method SHELXL-97
_cell_angle_alpha 68.943(4)
_cell_angle_beta 74.221(6)
_cell_angle_gamma 81.936(4)
_cell_formula_units_Z 2
_cell_length_a 11.9019(9)
_cell_length_b 13.3665(6)
_cell_length_c 14.9119(8)
_cell_measurement_reflns_used 44
_cell_measurement_temperature 293(2)
_cell_measurement_theta_max 27.93
_cell_measurement_theta_min 11.12
_cell_volume 2128.1(2)
_computing_cell_refinement 'Siemens XSCANS'
_computing_data_collection 'Siemens XSCANS'
_computing_data_reduction 'Siemens SHELXTL'
_computing_molecular_graphics 'Siemens SHELXTL'
_computing_publication_material 'Siemens SHELXTL'
_computing_structure_refinement 'SHELXL-97 (Sheldrick, 1997)'
_computing_structure_solution 'SHELXS-97 (Sheldrick, 1990)'
_diffrn_ambient_temperature 293(2)
_diffrn_measured_fraction_theta_full 0.982
_diffrn_measured_fraction_theta_max 0.982
_diffrn_measurement_device_type 'Siemens P4'
_diffrn_measurement_method '\w scans'
_diffrn_radiation_monochromator graphite
_diffrn_radiation_source 'sealed tube'
_diffrn_radiation_type CuK\a
_diffrn_radiation_wavelength 1.54178
_diffrn_reflns_av_R_equivalents 0.0520
_diffrn_reflns_av_sigmaI/netI 0.0466
_diffrn_reflns_limit_h_max 13
_diffrn_reflns_limit_h_min -5
_diffrn_reflns_limit_k_max 14
_diffrn_reflns_limit_k_min -13
_diffrn_reflns_limit_l_max 16
_diffrn_reflns_limit_l_min -16
_diffrn_reflns_number 6556
_diffrn_reflns_theta_full 60.00
_diffrn_reflns_theta_max 60.00
_diffrn_reflns_theta_min 3.27
_diffrn_standards_interval_count 97
_diffrn_standards_number 3
_exptl_absorpt_coefficient_mu 8.906
_exptl_absorpt_correction_T_max 0.2147
_exptl_absorpt_correction_T_min 0.0890
_exptl_absorpt_correction_type Ellipsoidal
_exptl_crystal_colour Yellow
_exptl_crystal_density_diffrn 1.555
_exptl_crystal_density_method 'not measured'
_exptl_crystal_description 'blocky prisms'
_exptl_crystal_F_000 1004
_exptl_crystal_size_max 0.77
_exptl_crystal_size_mid 0.37
_exptl_crystal_size_min 0.33
_refine_diff_density_max 0.946
_refine_diff_density_min -0.907
_refine_diff_density_rms 0.090
_refine_ls_extinction_coef 0.00073(13)
_refine_ls_extinction_expression Fc^*^=kFc[1+0.001xFc^2^\l^3^/sin(2\q)]^-1/4^
_refine_ls_extinction_method SHELXL
_refine_ls_goodness_of_fit_ref 1.014
_refine_ls_hydrogen_treatment constr
_refine_ls_matrix_type full
_refine_ls_number_parameters 593
_refine_ls_number_reflns 6214
_refine_ls_number_restraints 536
_refine_ls_restrained_S_all 1.002
_refine_ls_R_factor_all 0.0578
_refine_ls_R_factor_gt 0.0491
_refine_ls_shift/su_max 0.003
_refine_ls_shift/su_mean 0.000
_refine_ls_structure_factor_coef Fsqd
_refine_ls_weighting_details 'calc w=1/[\s^2^(Fo^2^)+(0.0882P)^2^+1.2466P] where P=(Fo^2^+2Fc^2^)/3'
_refine_ls_weighting_scheme calc
_refine_ls_wR_factor_gt 0.1270
_refine_ls_wR_factor_ref 0.1319
_reflns_number_gt 5376
_reflns_number_total 6214
_reflns_threshold_expression >2sigma(I)
_cod_data_source_file om7008777-file004.cif
_cod_data_source_block Compound_4
_cod_depositor_comments
;
The following automatic conversions were performed:

'_symmetry_cell_setting' value 'Triclinic' changed to 'triclinic'
according to /home/saulius/struct/CIF-dictionaries/cif_core.dic
dictionary named 'cif_core.dic' version 2.4.1 from 2010-06-29.

Automatic conversion script
Id: cif_fix_values 1715 2011-07-08 13:25:40Z adriana 
;
_cod_original_sg_symbol_H-M P-1
_cod_database_code 4070622

loop_
_symmetry_equiv_pos_as_xyz
'x, y, z'
'-x, -y, -z'

loop_
_atom_site_label
_atom_site_type_symbol
_atom_site_fract_x
_atom_site_fract_y
_atom_site_fract_z
_atom_site_U_iso_or_equiv
_atom_site_adp_type
_atom_site_occupancy
_atom_site_symmetry_multiplicity
_atom_site_calc_flag
_atom_site_refinement_flags
_atom_site_disorder_assembly
_atom_site_disorder_group
Ru Ru 0.79521(3) 0.67183(3) -0.28478(2) 0.03177(15) Uani 1 1 d . . .
S1 S 0.73585(10) 0.66553(11) -0.11513(9) 0.0429(3) Uani 1 1 d . . .
S2 S 0.90241(10) 0.67704(11) -0.44907(9) 0.0424(3) Uani 1 1 d . . .
S3 S 0.76665(11) 0.87467(10) -0.34983(10) 0.0456(3) Uani 1 1 d . . .
P P 0.59352(10) 0.66504(10) -0.29389(9) 0.0380(3) Uani 1 1 d . . .
C C 0.8407(4) 0.5337(4) -0.2432(3) 0.0392(11) Uani 1 1 d . . .
S S 0.89177(14) 0.41497(11) -0.21003(10) 0.0540(4) Uani 1 1 d . . .
B B 0.9642(5) 0.7016(4) -0.2756(4) 0.0359(11) Uani 1 1 d . . .
C1 C 0.8728(4) 0.6531(4) -0.0947(4) 0.0417(11) Uani 1 1 d . . .
N2 N 0.9733(3) 0.6625(3) -0.1664(3) 0.0400(9) Uani 1 1 d . . .
C3 C 1.0641(5) 0.6536(5) -0.1210(4) 0.0515(13) Uani 1 1 d . . .
H3A H 1.1431 0.6593 -0.1526 0.062 Uiso 1 1 calc R . .
C4 C 1.0187(5) 0.6354(5) -0.0241(4) 0.0575(15) Uani 1 1 d . . .
H4A H 1.0601 0.6254 0.0234 0.069 Uiso 1 1 calc R . .
N5 N 0.8996(4) 0.6345(4) -0.0080(3) 0.0522(11) Uani 1 1 d . . .
C6 C 0.8148(6) 0.6188(6) 0.0860(4) 0.0693(18) Uani 1 1 d . . .
H6A H 0.7693 0.6844 0.0843 0.104 Uiso 1 1 calc R . .
H6B H 0.8549 0.5984 0.1382 0.104 Uiso 1 1 calc R . .
H6C H 0.7641 0.5633 0.0975 0.104 Uiso 1 1 calc R . .
C7 C 1.0386(4) 0.6491(4) -0.4248(4) 0.0393(11) Uani 1 1 d . . .
N8 N 1.0635(4) 0.6531(4) -0.3435(3) 0.0419(9) Uani 1 1 d . . .
C9 C 1.1815(5) 0.6284(5) -0.3517(5) 0.0572(15) Uani 1 1 d . . .
H9A H 1.2223 0.6250 -0.3056 0.069 Uiso 1 1 calc R . .
C10 C 1.2275(5) 0.6101(6) -0.4374(5) 0.0643(17) Uani 1 1 d . . .
H10A H 1.3055 0.5924 -0.4615 0.077 Uiso 1 1 calc R . .
N11 N 1.1376(4) 0.6224(4) -0.4831(3) 0.0479(10) Uani 1 1 d . . .
C12 C 1.1474(6) 0.6091(6) -0.5780(4) 0.0617(16) Uani 1 1 d . . .
H12A H 1.0921 0.6576 -0.6108 0.093 Uiso 1 1 calc R . .
H12B H 1.1314 0.5366 -0.5669 0.093 Uiso 1 1 calc R . .
H12C H 1.2250 0.6242 -0.6185 0.093 Uiso 1 1 calc R . .
C13 C 0.9019(4) 0.9009(4) -0.3479(4) 0.0411(11) Uani 1 1 d . . .
N14 N 0.9833(3) 0.8270(3) -0.3166(3) 0.0390(9) Uani 1 1 d . . .
C15 C 1.0802(5) 0.8807(5) -0.3277(5) 0.0550(14) Uani 1 1 d . . .
H15A H 1.1497 0.8485 -0.3111 0.066 Uiso 1 1 calc R . .
C16 C 1.0582(6) 0.9854(5) -0.3658(5) 0.0623(16) Uani 1 1 d . . .
H16A H 1.1087 1.0393 -0.3804 0.075 Uiso 1 1 calc R . .
N17 N 0.9459(4) 0.9995(4) -0.3796(3) 0.0508(11) Uani 1 1 d . . .
C18 C 0.8833(6) 1.1006(5) -0.4160(5) 0.0670(17) Uani 1 1 d . . .
H18A H 0.8225 1.0901 -0.4425 0.101 Uiso 1 1 calc R . .
H18B H 0.9363 1.1510 -0.4671 0.101 Uiso 1 1 calc R . .
H18C H 0.8493 1.1280 -0.3627 0.101 Uiso 1 1 calc R . .
C19 C 0.4800(5) 0.7899(5) -0.1783(5) 0.0609(15) Uani 1 1 d . . .
H19A H 0.5305 0.8419 -0.2242 0.073 Uiso 1 1 calc R . .
C20 C 0.4024(6) 0.8134(6) -0.0998(6) 0.0742(19) Uani 1 1 d . . .
H20A H 0.4006 0.8806 -0.0940 0.089 Uiso 1 1 calc R . .
C21 C 0.3286(6) 0.7377(6) -0.0311(5) 0.0706(18) Uani 1 1 d . . .
H21A H 0.2759 0.7537 0.0213 0.085 Uiso 1 1 calc R . .
C22 C 0.3315(6) 0.6392(6) -0.0388(5) 0.0692(18) Uani 1 1 d . . .
H22A H 0.2813 0.5879 0.0087 0.083 Uiso 1 1 calc R . .
C23 C 0.4089(5) 0.6143(5) -0.1169(4) 0.0566(14) Uani 1 1 d . . .
H23A H 0.4109 0.5462 -0.1208 0.068 Uiso 1 1 calc R . .
C24 C 0.4847(4) 0.6916(5) -0.1905(4) 0.0454(12) Uani 1 1 d . . .
C25 C 0.5808(5) 0.4436(5) -0.2139(5) 0.0543(14) Uani 1 1 d . . .
H25A H 0.6180 0.4499 -0.1690 0.065 Uiso 1 1 calc R . .
C26 C 0.5533(6) 0.3442(6) -0.2056(6) 0.0716(18) Uani 1 1 d . . .
H26A H 0.5705 0.2844 -0.1544 0.086 Uiso 1 1 calc R . .
C27 C 0.5007(7) 0.3314(6) -0.2720(7) 0.082(2) Uani 1 1 d . . .
H27A H 0.4831 0.2634 -0.2665 0.098 Uiso 1 1 calc R . .
C28 C 0.4746(8) 0.4205(6) -0.3466(7) 0.085(2) Uani 1 1 d . . .
H28A H 0.4378 0.4130 -0.3913 0.102 Uiso 1 1 calc R . .
C29 C 0.5023(6) 0.5211(6) -0.3557(5) 0.0639(16) Uani 1 1 d . . .
H29A H 0.4862 0.5804 -0.4079 0.077 Uiso 1 1 calc R . .
C30 C 0.5542(4) 0.5352(4) -0.2878(4) 0.0455(12) Uani 1 1 d . . .
C31 C 0.6177(6) 0.7806(7) -0.4930(5) 0.078(2) Uani 1 1 d . . .
H31A H 0.6924 0.7481 -0.4993 0.094 Uiso 1 1 calc R . .
C32 C 0.5832(7) 0.8508(8) -0.5777(5) 0.097(3) Uani 1 1 d . . .
H32A H 0.6345 0.8638 -0.6397 0.116 Uiso 1 1 calc R . .
C33 C 0.4752(7) 0.8999(7) -0.5693(6) 0.081(2) Uani 1 1 d . . .
H33A H 0.4521 0.9462 -0.6255 0.098 Uiso 1 1 calc R . .
C34 C 0.4006(6) 0.8814(7) -0.4787(6) 0.082(2) Uani 1 1 d . . .
H34A H 0.3271 0.9163 -0.4728 0.099 Uiso 1 1 calc R . .
C35 C 0.4337(5) 0.8104(6) -0.3948(5) 0.0683(18) Uani 1 1 d . . .
H35A H 0.3813 0.7974 -0.3333 0.082 Uiso 1 1 calc R . .
C36 C 0.5428(4) 0.7590(5) -0.4012(4) 0.0471(12) Uani 1 1 d . . .
C40 C 0.6955(13) 0.9287(13) -0.1099(12) 0.077(5) Uiso 0.542(4) 1 d PDU A 1
H40A H 0.6817 0.8746 -0.1354 0.092 Uiso 0.542(4) 1 calc PR A 1
Cl1 Cl 0.6215(11) 0.8967(11) 0.0144(10) 0.090(3) Uani 0.542(4) 1 d PD A 1
Cl2 Cl 0.8459(10) 0.9321(17) -0.1228(11) 0.101(5) Uani 0.542(4) 1 d PD A 1
Cl3 Cl 0.6450(19) 1.0543(14) -0.1779(12) 0.127(7) Uani 0.542(4) 1 d PD A 1
C40' C 0.723(2) 0.9355(15) -0.1075(16) 0.061(6) Uiso 0.314(18) 1 d PDU B 2
H40B H 0.7039 0.8979 -0.1467 0.074 Uiso 0.314(18) 1 calc PR B 2
Cl1' Cl 0.633(2) 0.894(3) 0.012(2) 0.207(16) Uani 0.314(18) 1 d PD B 2
Cl2' Cl 0.8691(17) 0.908(2) -0.104(2) 0.092(5) Uani 0.314(18) 1 d PD B 2
Cl3' Cl 0.698(3) 1.0736(14) -0.1618(16) 0.153(10) Uani 0.314(18) 1 d PD B 2
C40" C 0.695(3) 0.943(3) -0.131(2) 0.068(11) Uiso 0.143(18) 1 d PDU C 3
H40C H 0.7138 0.8916 -0.1662 0.082 Uiso 0.143(18) 1 calc PR C 3
Cl1" Cl 0.627(4) 0.880(3) -0.006(2) 0.077(11) Uani 0.143(18) 1 d PD C 3
Cl2" Cl 0.823(4) 0.999(6) -0.137(3) 0.193(19) Uani 0.143(18) 1 d PDU C 3
Cl3" Cl 0.601(4) 1.047(3) -0.184(4) 0.099(10) Uani 0.143(18) 1 d PD C 3
C50 C 0.9234(13) 0.8843(11) -0.8127(11) 0.084(5) Uiso 0.451(4) 1 d PDU D 1
H50A H 0.9785 0.9063 -0.7857 0.101 Uiso 0.451(4) 1 calc PR D 1
Cl4 Cl 0.9925(17) 0.8565(14) -0.9220(11) 0.200(8) Uani 0.451(4) 1 d PDU D 1
Cl5 Cl 0.8089(14) 0.9807(10) -0.8358(9) 0.146(6) Uani 0.451(4) 1 d PDU D 1
Cl6 Cl 0.8517(15) 0.7643(10) -0.7278(9) 0.190(7) Uani 0.451(4) 1 d PDU D 1
C50' C 0.8728(15) 0.8541(13) -0.8288(10) 0.111(7) Uiso 0.415(7) 1 d PDU E 2
H50B H 0.8122 0.8209 -0.8405 0.134 Uiso 0.415(7) 1 calc PR E 2
Cl4' Cl 1.0084(10) 0.8492(7) -0.9131(7) 0.097(2) Uani 0.415(7) 1 d PDU E 2
Cl5' Cl 0.8342(17) 0.9888(11) -0.8388(11) 0.149(5) Uani 0.415(7) 1 d PDU E 2
Cl6' Cl 0.8950(10) 0.7878(9) -0.7077(6) 0.115(3) Uani 0.415(7) 1 d PDU E 2
C50" C 0.885(3) 0.790(3) -0.817(3) 0.127(14) Uiso 0.134(6) 1 d PDU F 3
H50C H 0.9083 0.7552 -0.8678 0.153 Uiso 0.134(6) 1 calc PR F 3
Cl4" Cl 1.004(2) 0.852(3) -0.814(3) 0.193(11) Uani 0.134(6) 1 d PDU F 3
Cl5" Cl 0.772(3) 0.887(3) -0.842(3) 0.192(11) Uani 0.134(6) 1 d PDU F 3
Cl6" Cl 0.834(3) 0.695(3) -0.700(3) 0.203(12) Uani 0.134(6) 1 d PDU F 3

loop_
_atom_site_aniso_label
_atom_site_aniso_U_11
_atom_site_aniso_U_22
_atom_site_aniso_U_33
_atom_site_aniso_U_23
_atom_site_aniso_U_13
_atom_site_aniso_U_12
Ru 0.0269(2) 0.0343(2) 0.0345(2) -0.01012(14) -0.01170(13) 0.00177(13)
S1 0.0383(6) 0.0505(7) 0.0393(6) -0.0171(5) -0.0092(5) 0.0051(5)
S2 0.0364(6) 0.0547(8) 0.0381(6) -0.0154(5) -0.0129(5) -0.0015(5)
S3 0.0389(6) 0.0381(7) 0.0567(7) -0.0100(5) -0.0177(5) 0.0041(5)
P 0.0301(6) 0.0398(7) 0.0434(7) -0.0108(5) -0.0141(5) 0.0019(5)
C 0.034(2) 0.056(3) 0.033(2) -0.017(2) -0.0132(19) -0.001(2)
S 0.0704(9) 0.0453(8) 0.0493(7) -0.0183(6) -0.0254(6) 0.0166(6)
B 0.037(3) 0.037(3) 0.037(3) -0.016(2) -0.013(2) 0.007(2)
C1 0.047(3) 0.039(3) 0.039(3) -0.010(2) -0.017(2) 0.005(2)
N2 0.037(2) 0.047(2) 0.039(2) -0.0155(18) -0.0140(17) 0.0013(18)
C3 0.043(3) 0.069(4) 0.049(3) -0.020(3) -0.024(2) 0.003(3)
C4 0.061(3) 0.072(4) 0.049(3) -0.022(3) -0.033(3) 0.009(3)
N5 0.058(3) 0.065(3) 0.039(2) -0.021(2) -0.023(2) 0.007(2)
C6 0.081(4) 0.084(5) 0.039(3) -0.021(3) -0.013(3) 0.008(4)
C7 0.034(2) 0.044(3) 0.041(3) -0.018(2) -0.005(2) -0.003(2)
N8 0.036(2) 0.053(3) 0.042(2) -0.0211(19) -0.0146(18) 0.0054(18)
C9 0.035(3) 0.080(4) 0.071(4) -0.041(3) -0.020(3) 0.011(3)
C10 0.035(3) 0.091(5) 0.074(4) -0.045(4) -0.011(3) 0.015(3)
N11 0.042(2) 0.057(3) 0.049(2) -0.028(2) -0.0089(19) 0.008(2)
C12 0.065(4) 0.075(4) 0.048(3) -0.034(3) -0.005(3) 0.007(3)
C13 0.046(3) 0.037(3) 0.040(3) -0.015(2) -0.007(2) -0.001(2)
N14 0.034(2) 0.043(2) 0.040(2) -0.0131(18) -0.0088(16) -0.0053(17)
C15 0.043(3) 0.057(4) 0.072(4) -0.028(3) -0.014(3) -0.007(3)
C16 0.058(3) 0.061(4) 0.070(4) -0.022(3) -0.006(3) -0.027(3)
N17 0.058(3) 0.045(3) 0.049(3) -0.016(2) -0.009(2) -0.010(2)
C18 0.083(5) 0.041(3) 0.066(4) -0.008(3) -0.014(3) -0.008(3)
C19 0.052(3) 0.059(4) 0.071(4) -0.026(3) -0.015(3) 0.010(3)
C20 0.058(4) 0.079(5) 0.092(5) -0.044(4) -0.017(4) 0.017(3)
C21 0.052(3) 0.088(5) 0.065(4) -0.030(4) -0.003(3) 0.011(3)
C22 0.051(3) 0.089(5) 0.056(4) -0.020(3) 0.001(3) -0.006(3)
C23 0.044(3) 0.062(4) 0.053(3) -0.012(3) -0.007(2) 0.000(3)
C24 0.026(2) 0.056(3) 0.053(3) -0.018(2) -0.012(2) 0.005(2)
C25 0.046(3) 0.053(3) 0.062(3) -0.011(3) -0.020(3) -0.007(2)
C26 0.074(4) 0.051(4) 0.092(5) -0.014(3) -0.035(4) -0.007(3)
C27 0.084(5) 0.056(4) 0.121(7) -0.037(4) -0.039(5) -0.007(4)
C28 0.107(6) 0.070(5) 0.105(6) -0.035(4) -0.059(5) -0.009(4)
C29 0.070(4) 0.064(4) 0.070(4) -0.023(3) -0.040(3) 0.005(3)
C30 0.033(2) 0.047(3) 0.061(3) -0.018(2) -0.017(2) -0.001(2)
C31 0.053(4) 0.115(6) 0.050(3) -0.009(4) -0.023(3) 0.024(4)
C32 0.079(5) 0.136(8) 0.045(4) -0.001(4) -0.019(4) 0.015(5)
C33 0.075(5) 0.091(5) 0.066(4) 0.001(4) -0.042(4) 0.009(4)
C34 0.061(4) 0.098(6) 0.077(5) -0.012(4) -0.040(4) 0.028(4)
C35 0.042(3) 0.079(5) 0.065(4) -0.002(3) -0.018(3) 0.006(3)
C36 0.038(3) 0.051(3) 0.050(3) -0.010(2) -0.019(2) 0.001(2)
Cl1 0.096(5) 0.082(5) 0.069(6) -0.026(5) 0.010(4) 0.009(4)
Cl2 0.082(5) 0.135(13) 0.099(5) -0.059(6) -0.012(4) -0.012(5)
Cl3 0.153(13) 0.091(8) 0.092(6) -0.018(5) -0.004(7) 0.053(8)
Cl1' 0.21(2) 0.25(3) 0.121(19) -0.071(18) 0.027(16) 0.04(2)
Cl2' 0.074(6) 0.083(7) 0.132(13) -0.059(8) -0.019(6) 0.005(5)
Cl3' 0.22(2) 0.084(7) 0.128(10) -0.029(7) -0.031(11) 0.049(10)
Cl1" 0.087(14) 0.076(16) 0.058(12) -0.044(10) 0.014(9) 0.017(9)
Cl2" 0.19(2) 0.21(3) 0.19(2) -0.073(18) -0.045(16) -0.013(18)
Cl3" 0.14(3) 0.062(12) 0.088(13) -0.032(10) -0.023(16) 0.034(15)
Cl4 0.232(14) 0.193(13) 0.149(11) -0.052(9) -0.040(10) 0.050(10)
Cl5 0.131(7) 0.130(8) 0.134(7) -0.009(6) -0.048(5) 0.065(6)
Cl6 0.234(13) 0.134(9) 0.132(8) -0.039(7) 0.022(8) 0.061(9)
Cl4' 0.114(5) 0.070(4) 0.086(4) -0.027(3) -0.004(4) 0.031(3)
Cl5' 0.169(11) 0.132(8) 0.177(10) -0.103(8) -0.056(7) 0.058(7)
Cl6' 0.146(7) 0.099(5) 0.080(4) -0.026(3) -0.025(4) 0.044(4)
Cl4" 0.194(19) 0.166(18) 0.201(19) -0.054(16) -0.037(17) 0.011(16)
Cl5" 0.194(18) 0.184(19) 0.170(17) -0.044(16) -0.044(16) 0.035(17)
Cl6" 0.214(19) 0.20(2) 0.172(18) -0.051(18) -0.029(17) 0.001(19)

loop_
_atom_type_symbol
_atom_type_description
_atom_type_scat_dispersion_real
_atom_type_scat_dispersion_imag
_atom_type_scat_source
C C 0.0181 0.0091 'International Tables Vol C Tables 4.2.6.8 and 6.1.1.4'
H H 0.0000 0.0000 'International Tables Vol C Tables 4.2.6.8 and 6.1.1.4'
B B 0.0090 0.0039 'International Tables Vol C Tables 4.2.6.8 and 6.1.1.4'
N N 0.0311 0.0180 'International Tables Vol C Tables 4.2.6.8 and 6.1.1.4'
P P 0.2955 0.4335 'International Tables Vol C Tables 4.2.6.8 and 6.1.1.4'
S S 0.3331 0.5567 'International Tables Vol C Tables 4.2.6.8 and 6.1.1.4'
Cl Cl 0.3639 0.7018 'International Tables Vol C Tables 4.2.6.8 and 6.1.1.4'
Ru Ru 0.0552 3.2960 'International Tables Vol C Tables 4.2.6.8 and 6.1.1.4'

loop_
_geom_angle_atom_site_label_1
_geom_angle_atom_site_label_2
_geom_angle_atom_site_label_3
_geom_angle
C Ru B 85.4(2)
C Ru S1 88.99(15)
B Ru S1 83.96(14)
C Ru S2 87.18(15)
B Ru S2 82.17(14)
S1 Ru S2 165.86(4)
C Ru P 102.62(15)
B Ru P 171.35(14)
S1 Ru P 92.97(4)
S2 Ru P 101.15(4)
C Ru S3 170.30(15)
B Ru S3 85.16(15)
S1 Ru S3 92.44(5)
S2 Ru S3 89.14(5)
P Ru S3 86.89(4)
C1 S1 Ru 97.43(18)
C7 S2 Ru 96.77(17)
C13 S3 Ru 95.97(18)
C30 P C24 103.1(3)
C30 P C36 103.0(2)
C24 P C36 101.9(2)
C30 P Ru 115.06(16)
C24 P Ru 112.71(16)
C36 P Ru 119.09(18)
S C Ru 175.1(3)
N2 B N8 113.7(4)
N2 B N14 105.6(4)
N8 B N14 105.6(4)
N2 B Ru 110.9(3)
N8 B Ru 110.4(3)
N14 B Ru 110.4(3)
N5 C1 N2 108.8(4)
N5 C1 S1 127.0(4)
N2 C1 S1 124.2(4)
C1 N2 C3 106.4(4)
C1 N2 B 118.1(4)
C3 N2 B 134.0(4)
C4 C3 N2 108.7(5)
C3 C4 N5 107.2(4)
C1 N5 C4 108.8(5)
C1 N5 C6 124.8(5)
C4 N5 C6 126.4(5)
N8 C7 N11 108.7(4)
N8 C7 S2 124.4(4)
N11 C7 S2 126.9(4)
C7 N8 C9 107.4(4)
C7 N8 B 116.1(4)
C9 N8 B 135.4(4)
C10 C9 N8 108.5(5)
C9 C10 N11 107.2(5)
C7 N11 C10 108.1(4)
C7 N11 C12 125.7(5)
C10 N11 C12 126.2(5)
N14 C13 N17 108.7(5)
N14 C13 S3 125.2(4)
N17 C13 S3 126.1(4)
C13 N14 C15 107.3(5)
C13 N14 B 123.2(4)
C15 N14 B 129.5(4)
C16 C15 N14 109.1(5)
C15 C16 N17 107.2(5)
C13 N17 C16 107.7(5)
C13 N17 C18 125.6(5)
C16 N17 C18 126.6(5)
C24 C19 C20 122.0(7)
C21 C20 C19 119.8(7)
C22 C21 C20 120.4(6)
C21 C22 C23 120.6(7)
C22 C23 C24 120.5(6)
C19 C24 C23 116.7(5)
C19 C24 P 119.4(5)
C23 C24 P 123.8(5)
C26 C25 C30 121.4(6)
C25 C26 C27 121.0(7)
C28 C27 C26 118.9(7)
C27 C28 C29 120.6(6)
C28 C29 C30 120.9(6)
C25 C30 C29 117.2(5)
C25 C30 P 118.8(4)
C29 C30 P 124.0(5)
C36 C31 C32 121.0(6)
C33 C32 C31 120.0(7)
C32 C33 C34 119.9(6)
C33 C34 C35 120.3(6)
C36 C35 C34 121.1(7)
C31 C36 C35 117.7(5)
C31 C36 P 118.5(4)
C35 C36 P 123.7(5)
Cl3 C40 Cl1 109.8(8)
Cl3 C40 Cl2 108.7(9)
Cl1 C40 Cl2 110.2(8)
Cl2' C40' Cl3' 109.6(11)
Cl2' C40' Cl1' 110.5(11)
Cl3' C40' Cl1' 108.6(11)
Cl3" C40" Cl1" 108.9(13)
Cl3" C40" Cl2" 108.7(13)
Cl1" C40" Cl2" 108.9(13)
Cl5 C50 Cl4 108.9(9)
Cl5 C50 Cl6 104.5(9)
Cl4 C50 Cl6 106.1(9)
Cl5' C50' Cl4' 108.4(10)
Cl5' C50' Cl6' 106.4(10)
Cl4' C50' Cl6' 107.2(9)
Cl6" C50" Cl5" 108.1(13)
Cl6" C50" Cl4" 108.7(13)
Cl5" C50" Cl4" 108.7(13)

loop_
_geom_bond_atom_site_label_1
_geom_bond_atom_site_label_2
_geom_bond_distance
Ru C 1.780(5)
Ru B 2.154(5)
Ru S1 2.4079(12)
Ru S2 2.4159(12)
Ru P 2.4569(12)
Ru S3 2.5374(13)
S1 C1 1.714(5)
S2 C7 1.717(5)
S3 C13 1.705(5)
P C30 1.825(5)
P C24 1.833(5)
P C36 1.836(5)
C S 1.569(5)
B N2 1.550(6)
B N8 1.565(6)
B N14 1.590(7)
C1 N5 1.343(6)
C1 N2 1.357(7)
N2 C3 1.395(6)
C3 C4 1.341(8)
C4 N5 1.373(8)
N5 C6 1.451(8)
C7 N8 1.344(6)
C7 N11 1.348(6)
N8 C9 1.379(7)
C9 C10 1.341(9)
C10 N11 1.378(7)
N11 C12 1.461(7)
C13 N14 1.333(7)
C13 N17 1.358(7)
N14 C15 1.385(7)
C15 C16 1.325(9)
C16 N17 1.385(8)
N17 C18 1.445(8)
C19 C24 1.382(9)
C19 C20 1.384(9)
C20 C21 1.364(11)
C21 C22 1.357(11)
C22 C23 1.387(9)
C23 C24 1.412(8)
C25 C26 1.367(9)
C25 C30 1.388(8)
C26 C27 1.375(10)
C27 C28 1.373(11)
C28 C29 1.380(10)
C29 C30 1.397(8)
C31 C36 1.369(9)
C31 C32 1.403(9)
C32 C33 1.354(11)
C33 C34 1.358(11)
C34 C35 1.390(9)
C35 C36 1.377(8)
C40 Cl3 1.741(12)
C40 Cl1 1.744(11)
C40 Cl2 1.753(12)
C40' Cl2' 1.736(14)
C40' Cl3' 1.747(13)
C40' Cl1' 1.748(13)
C40" Cl3" 1.749(15)
C40" Cl1" 1.754(15)
C40" Cl2" 1.755(15)
C50 Cl5 1.755(13)
C50 Cl4 1.757(13)
C50 Cl6 1.800(13)
C50' Cl5' 1.758(14)
C50' Cl4' 1.765(13)
C50' Cl6' 1.778(13)
C50" Cl6" 1.753(15)
C50" Cl5" 1.757(15)
C50" Cl4" 1.758(15)
